data_7041008
loop_
_publ_author_name
'Itazaki, Masumi'
'Tsuchida, Noriko'
'Shigesato, Yuka'
'Takano, Keiko'
'Nakazawa, Hiroshi'

_publ_section_title
;
 R/X exchange reactions in cis-[M(R)2{P(X)(NMeCH2)2}2] (M = Pd, Pt), via a
 phosphenium intermediate.
;
_journal_issue 48
_journal_name_full 'Dalton transactions (Cambridge, England : 2003)'
_journal_page_first 19216
_journal_page_last 19220
_journal_paper_doi 10.1039/c6dt02314b
_journal_volume 45
_journal_year 2016
_chemical_formula_moiety 'C10 H26 Cl2 N4 P2 Pd'
_chemical_formula_sum 'C10 H26 Cl2 N4 P2 Pd'
_chemical_formula_weight 441.59
_space_group_IT_number 33
_symmetry_cell_setting orthorhombic
_symmetry_Int_Tables_number 33
_symmetry_space_group_name_Hall 'P 2c -2n'
_symmetry_space_group_name_H-M 'P n a 21'
_audit_update_record
;
2014-12-18 deposited with the CCDC.
2016-10-18 downloaded from the CCDC.
;
_cell_angle_alpha 90.00
_cell_angle_beta 90.00
_cell_angle_gamma 90.00
_cell_formula_units_Z 4
_cell_length_a 11.9253(19)
_cell_length_b 16.170(3)
_cell_length_c 9.0441(12)
_cell_measurement_reflns_used 7520
_cell_measurement_temperature 200(2)
_cell_measurement_theta_max 27.4835
_cell_measurement_theta_min 4.0918
_cell_volume 1744.0(5)
_computing_cell_refinement CrystalClear
_computing_data_collection 'CrystalClear (Rigaku, 2001)'
_computing_molecular_graphics 'Ortep-3 for Windows (Farrugia, 1997)'
_computing_publication_material SHELXL97
_computing_structure_refinement 'SHELXL-97 (Sheldrick, 1997)'
_computing_structure_solution 'SIR97 (Altomare <i>et al.</i>,  1999)'
_diffrn_ambient_temperature 200(2)
_diffrn_detector_area_resol_mean 7.32
_diffrn_measured_fraction_theta_full 0.990
_diffrn_measured_fraction_theta_max 0.991
_diffrn_measurement_details
;
scan:
    Number of images: 360
               Slice: -80.0000 - 100.0000
         Image width: 0.5000
            Exp time: 3.0000
       Rotation axis: Phi
               Omega: 0.0000
                 Chi: 0.0000
                 Phi: 0.0000
                 XTD: 35.2011
              2theta: 9.7931
scan:
    Number of images: 100
               Slice: -30.0000 - 20.0000
         Image width: 0.5000
            Exp time: 3.0000
       Rotation axis: Omega
               Omega: 0.0000
                 Chi: 90.0000
                 Phi: 0.0000
                 XTD: 35.2011
              2theta: 9.7931
scan:
    Number of images: 100
               Slice: -30.0000 - 20.0000
         Image width: 0.5000
            Exp time: 3.0000
       Rotation axis: Omega
               Omega: 0.0000
                 Chi: 90.0000
                 Phi: 90.0000
                 XTD: 35.2011
              2theta: 9.7931
scan:
    Number of images: 100
               Slice: -30.0000 - 20.0000
         Image width: 0.5000
            Exp time: 3.0000
       Rotation axis: Omega
               Omega: 0.0000
                 Chi: 90.0000
                 Phi: 180.0000
                 XTD: 35.2011
              2theta: 9.7931

;
_diffrn_measurement_device 'Mercury CCD (2x2 bin mode)'
_diffrn_measurement_device_details 'AFC7: Eulerian 3-circle'
_diffrn_measurement_device_type 'Rigaku/MSC Mercury CCD'
_diffrn_measurement_method '\w or \f'
_diffrn_radiation_detector CCD
_diffrn_radiation_monochromator 'Graphite Monochromator'
_diffrn_radiation_source 'Rotating Anode'
_diffrn_radiation_type MoK\a
_diffrn_radiation_wavelength 0.71070
_diffrn_reflns_av_R_equivalents 0.0395
_diffrn_reflns_av_sigmaI/netI 0.0329
_diffrn_reflns_limit_h_max 15
_diffrn_reflns_limit_h_min -11
_diffrn_reflns_limit_k_max 20
_diffrn_reflns_limit_k_min -19
_diffrn_reflns_limit_l_max 8
_diffrn_reflns_limit_l_min -11
_diffrn_reflns_number 16484
_diffrn_reflns_reduction_process 'Lp corrections applied'
_diffrn_reflns_theta_full 25.00
_diffrn_reflns_theta_max 27.47
_diffrn_reflns_theta_min 4.09
_diffrn_source_current 200.0000
_diffrn_source_power 10.0000
_diffrn_source_voltage 50.0000
_exptl_absorpt_coefficient_mu 1.547
_exptl_absorpt_correction_T_max 0.9267
_exptl_absorpt_correction_T_min 0.7078
_exptl_absorpt_correction_type multi-scan
_exptl_absorpt_process_details '(Jacobson, 1998)'
_exptl_crystal_colour 'Pale Yellow'
_exptl_crystal_density_diffrn 1.682
_exptl_crystal_density_method 'not measured'
_exptl_crystal_description Platelet
_exptl_crystal_F_000 896
_exptl_crystal_preparation 'mounted on the CryoLoop with Palaton oil and placed in N2 stream at 200(2) K'
_exptl_crystal_recrystallization_method 'Re-crystallisation from solvent: '
_exptl_crystal_size_max 0.24
_exptl_crystal_size_mid 0.20
_exptl_crystal_size_min 0.05
_refine_diff_density_max 0.381
_refine_diff_density_min -0.449
_refine_diff_density_rms 0.075
_refine_ls_abs_structure_details 'Flack H D (1983), Acta Cryst. A39, 876-881'
_refine_ls_abs_structure_Flack 0.01(4)
_refine_ls_extinction_method none
_refine_ls_goodness_of_fit_ref 1.138
_refine_ls_hydrogen_treatment constr
_refine_ls_matrix_type full
_refine_ls_number_parameters 178
_refine_ls_number_reflns 3737
_refine_ls_number_restraints 1
_refine_ls_restrained_S_all 1.138
_refine_ls_R_factor_all 0.0382
_refine_ls_R_factor_gt 0.0349
_refine_ls_shift/su_max 0.001
_refine_ls_shift/su_mean 0.000
_refine_ls_structure_factor_coef Fsqd
_refine_ls_weighting_details 'calc w=1/[\s^2^(Fo^2^)+(0.0219P)^2^+1.9348P] where P=(Fo^2^+2Fc^2^)/3'
_refine_ls_weighting_scheme calc
_refine_ls_wR_factor_gt 0.0664
_refine_ls_wR_factor_ref 0.0675
_reflns_number_gt 3576
_reflns_number_total 3737
_reflns_threshold_expression >2sigma(I)
_cod_data_source_file c6dt02314b2.cif
_cod_data_source_block SSY-428
_cod_depositor_comments
;
The following automatic conversions were performed:

'_exptl_absorpt_correction_type' value 'Multi-scan' changed to
'multi-scan' according to
/usr/data/users/saulius/crontab/automatic-downloads/rss-feeds/RSC/lib/dictionaries/cif_core.dic
dictionary named 'cif_core.dic' version 2.4.2 from 2011-04-26.

Automatic conversion script
Id: cif_fix_values 4268 2015-11-12 08:31:59Z antanas 

 Adding full bibliography for 7041008--7041013.cif.
;
_cod_original_sg_symbol_H-M Pna21
_cod_database_code 7041008

loop_
_symmetry_equiv_pos_as_xyz
'x, y, z'
'-x, -y, z+1/2'
'-x+1/2, y+1/2, z+1/2'
'x+1/2, -y+1/2, z'

loop_
_atom_site_label
_atom_site_type_symbol
_atom_site_fract_x
_atom_site_fract_y
_atom_site_fract_z
_atom_site_U_iso_or_equiv
_atom_site_adp_type
_atom_site_occupancy
_atom_site_symmetry_multiplicity
_atom_site_calc_flag
_atom_site_refinement_flags
Pd1 Pd 0.758795(19) 0.994668(16) 0.50101(7) 0.01974(8) Uani 1 1 d .
Cl1 Cl 0.73793(11) 1.07837(8) 0.71566(12) 0.0388(3) Uani 1 1 d .
Cl2 Cl 0.77577(10) 0.87477(7) 0.65300(12) 0.0338(2) Uani 1 1 d .
P1 P 0.71550(9) 1.10134(7) 0.35310(12) 0.0223(2) Uani 1 1 d .
C1 C 0.6433(5) 1.1839(3) 0.4517(5) 0.0436(13) Uani 1 1 d .
H1A H 0.6205 1.2269 0.3815 0.065 Uiso 1 1 calc R
H1B H 0.6938 1.2077 0.5258 0.065 Uiso 1 1 calc R
H1C H 0.5767 1.1614 0.5009 0.065 Uiso 1 1 calc R
N1 N 0.6344(3) 1.0763(2) 0.2105(4) 0.0272(8) Uani 1 1 d .
C2 C 0.6548(4) 1.1337(3) 0.0884(4) 0.0340(10) Uani 1 1 d .
H2A H 0.6088 1.1842 0.1000 0.041 Uiso 1 1 calc R
H2B H 0.6359 1.1075 -0.0074 0.041 Uiso 1 1 calc R
C3 C 0.7794(4) 1.1548(3) 0.0947(5) 0.0339(10) Uani 1 1 d .
H3A H 0.8235 1.1159 0.0334 0.041 Uiso 1 1 calc R
H3B H 0.7928 1.2118 0.0589 0.041 Uiso 1 1 calc R
N2 N 0.8099(3) 1.1471(2) 0.2505(4) 0.0316(8) Uani 1 1 d .
C4 C 0.5174(4) 1.0525(3) 0.2345(6) 0.0440(12) Uani 1 1 d .
H4A H 0.4915 1.0187 0.1513 0.066 Uiso 1 1 calc R
H4B H 0.4709 1.1023 0.2421 0.066 Uiso 1 1 calc R
H4C H 0.5115 1.0205 0.3262 0.066 Uiso 1 1 calc R
C5 C 0.9097(4) 1.1876(3) 0.3056(6) 0.0425(11) Uani 1 1 d .
H5A H 0.9050 1.2471 0.2856 0.064 Uiso 1 1 calc R
H5B H 0.9758 1.1646 0.2560 0.064 Uiso 1 1 calc R
H5C H 0.9159 1.1785 0.4124 0.064 Uiso 1 1 calc R
P2 P 0.79872(9) 0.91607(6) 0.30344(11) 0.0210(2) Uani 1 1 d .
C6 C 0.8989(4) 0.8353(3) 0.3482(5) 0.0409(12) Uani 1 1 d .
H6A H 0.9227 0.8075 0.2572 0.061 Uiso 1 1 calc R
H6B H 0.8638 0.7950 0.4146 0.061 Uiso 1 1 calc R
H6C H 0.9644 0.8598 0.3970 0.061 Uiso 1 1 calc R
N3 N 0.6963(3) 0.8710(2) 0.2130(4) 0.0339(9) Uani 1 1 d .
C7 C 0.6930(4) 0.8935(3) 0.0560(5) 0.0383(12) Uani 1 1 d .
H7A H 0.6371 0.9376 0.0384 0.046 Uiso 1 1 calc R
H7B H 0.6733 0.8449 -0.0054 0.046 Uiso 1 1 calc R
C8 C 0.8101(4) 0.9237(3) 0.0199(5) 0.0344(10) Uani 1 1 d .
H8A H 0.8592 0.8768 -0.0078 0.041 Uiso 1 1 calc R
H8B H 0.8082 0.9636 -0.0630 0.041 Uiso 1 1 calc R
N4 N 0.8508(3) 0.9636(2) 0.1550(4) 0.0244(7) Uani 1 1 d .
C9 C 0.6011(5) 0.8305(3) 0.2801(6) 0.0526(14) Uani 1 1 d .
H9A H 0.5932 0.7747 0.2389 0.079 Uiso 1 1 calc R
H9B H 0.5330 0.8625 0.2597 0.079 Uiso 1 1 calc R
H9C H 0.6125 0.8268 0.3872 0.079 Uiso 1 1 calc R
C10 C 0.9685(4) 0.9884(3) 0.1544(6) 0.0407(11) Uani 1 1 d .
H10A H 0.9801 1.0314 0.0797 0.061 Uiso 1 1 calc R
H10B H 1.0154 0.9404 0.1311 0.061 Uiso 1 1 calc R
H10C H 0.9889 1.0099 0.2520 0.061 Uiso 1 1 calc R

loop_
_atom_site_aniso_label
_atom_site_aniso_U_11
_atom_site_aniso_U_22
_atom_site_aniso_U_33
_atom_site_aniso_U_23
_atom_site_aniso_U_13
_atom_site_aniso_U_12
Pd1 0.01971(12) 0.02508(14) 0.01442(12) 0.00020(15) -0.00024(18) 0.00046(11)
Cl1 0.0565(8) 0.0407(7) 0.0191(5) -0.0068(4) 0.0015(5) 0.0098(5)
Cl2 0.0464(6) 0.0321(6) 0.0227(5) 0.0060(4) 0.0002(5) 0.0005(5)
P1 0.0236(5) 0.0241(6) 0.0194(5) 0.0007(4) 0.0002(4) 0.0047(4)
C1 0.053(3) 0.043(3) 0.035(3) -0.007(2) -0.0026(19) 0.024(3)
N1 0.0209(18) 0.035(2) 0.0257(18) 0.0030(15) -0.0020(13) 0.0001(14)
C2 0.041(3) 0.038(3) 0.023(2) 0.0049(18) -0.0040(18) 0.008(2)
C3 0.041(3) 0.031(3) 0.029(2) 0.0063(18) 0.0035(18) 0.000(2)
N2 0.029(2) 0.033(2) 0.033(2) 0.0075(15) -0.0041(14) -0.0088(16)
C4 0.024(3) 0.059(3) 0.049(3) 0.001(3) -0.006(2) -0.002(2)
C5 0.038(3) 0.037(3) 0.053(3) -0.003(2) 0.002(2) -0.009(2)
P2 0.0238(5) 0.0225(5) 0.0169(5) -0.0010(4) 0.0002(4) 0.0006(4)
C6 0.056(3) 0.042(3) 0.024(2) 0.0027(19) 0.000(2) 0.023(2)
N3 0.030(2) 0.037(2) 0.034(2) -0.0029(16) -0.0012(16) -0.0139(17)
C7 0.040(3) 0.043(3) 0.032(2) -0.0088(19) -0.0111(18) -0.001(2)
C8 0.052(3) 0.034(2) 0.018(2) -0.0030(18) 0.002(2) 0.0013(19)
N4 0.0235(17) 0.0280(19) 0.0218(16) -0.0027(14) 0.0060(13) -0.0004(14)
C9 0.045(3) 0.054(4) 0.059(4) 0.002(3) 0.000(2) -0.026(3)
C10 0.031(2) 0.044(3) 0.047(3) -0.003(2) 0.009(2) -0.003(2)

loop_
_atom_type_symbol
_atom_type_description
_atom_type_scat_dispersion_real
_atom_type_scat_dispersion_imag
_atom_type_scat_source
C C 0.0033 0.0016 'International Tables Vol C Tables 4.2.6.8 and 6.1.1.4'
H H 0.0000 0.0000 'International Tables Vol C Tables 4.2.6.8 and 6.1.1.4'
N N 0.0061 0.0033 'International Tables Vol C Tables 4.2.6.8 and 6.1.1.4'
P P 0.1023 0.0942 'International Tables Vol C Tables 4.2.6.8 and 6.1.1.4'
Cl Cl 0.1484 0.1585 'International Tables Vol C Tables 4.2.6.8 and 6.1.1.4'
Pd Pd -0.9988 1.0072 'International Tables Vol C Tables 4.2.6.8 and 6.1.1.4'

loop_
_geom_angle_atom_site_label_1
_geom_angle_atom_site_label_2
_geom_angle_atom_site_label_3
_geom_angle
P1 Pd1 P2 90.54(5)
P1 Pd1 Cl1 91.44(5)
P2 Pd1 Cl1 173.73(4)
P1 Pd1 Cl2 171.22(4)
P2 Pd1 Cl2 88.88(4)
Cl1 Pd1 Cl2 90.06(5)
N2 P1 N1 94.05(18)
N2 P1 C1 105.7(2)
N1 P1 C1 106.5(2)
N2 P1 Pd1 121.86(14)
N1 P1 Pd1 114.17(13)
C1 P1 Pd1 112.34(16)
P1 C1 H1A 109.5
P1 C1 H1B 109.5
H1A C1 H1B 109.5
P1 C1 H1C 109.5
H1A C1 H1C 109.5
H1B C1 H1C 109.5
C2 N1 C4 115.9(4)
C2 N1 P1 109.6(3)
C4 N1 P1 120.2(3)
N1 C2 C3 106.0(3)
N1 C2 H2A 110.5
C3 C2 H2A 110.5
N1 C2 H2B 110.5
C3 C2 H2B 110.5
H2A C2 H2B 108.7
N2 C3 C2 105.1(3)
N2 C3 H3A 110.7
C2 C3 H3A 110.7
N2 C3 H3B 110.7
C2 C3 H3B 110.7
H3A C3 H3B 108.8
C5 N2 C3 119.9(4)
C5 N2 P1 125.2(3)
C3 N2 P1 114.4(3)
N1 C4 H4A 109.5
N1 C4 H4B 109.5
H4A C4 H4B 109.5
N1 C4 H4C 109.5
H4A C4 H4C 109.5
H4B C4 H4C 109.5
N2 C5 H5A 109.5
N2 C5 H5B 109.5
H5A C5 H5B 109.5
N2 C5 H5C 109.5
H5A C5 H5C 109.5
H5B C5 H5C 109.5
N3 P2 N4 94.65(18)
N3 P2 C6 106.3(2)
N4 P2 C6 105.4(2)
N3 P2 Pd1 119.39(14)
N4 P2 Pd1 117.34(13)
C6 P2 Pd1 111.68(15)
P2 C6 H6A 109.5
P2 C6 H6B 109.5
H6A C6 H6B 109.5
P2 C6 H6C 109.5
H6A C6 H6C 109.5
H6B C6 H6C 109.5
C9 N3 C7 119.9(4)
C9 N3 P2 125.3(3)
C7 N3 P2 113.1(3)
N3 C7 C8 105.3(3)
N3 C7 H7A 110.7
C8 C7 H7A 110.7
N3 C7 H7B 110.7
C8 C7 H7B 110.7
H7A C7 H7B 108.8
N4 C8 C7 105.5(3)
N4 C8 H8A 110.6
C7 C8 H8A 110.6
N4 C8 H8B 110.6
C7 C8 H8B 110.6
H8A C8 H8B 108.8
C10 N4 C8 115.9(3)
C10 N4 P2 119.2(3)
C8 N4 P2 110.2(3)
N3 C9 H9A 109.5
N3 C9 H9B 109.5
H9A C9 H9B 109.5
N3 C9 H9C 109.5
H9A C9 H9C 109.5
H9B C9 H9C 109.5
N4 C10 H10A 109.5
N4 C10 H10B 109.5
H10A C10 H10B 109.5
N4 C10 H10C 109.5
H10A C10 H10C 109.5
H10B C10 H10C 109.5

loop_
_geom_bond_atom_site_label_1
_geom_bond_atom_site_label_2
_geom_bond_distance
Pd1 P1 2.2431(12)
Pd1 P2 2.2438(12)
Pd1 Cl1 2.3796(12)
Pd1 Cl2 2.3853(12)
P1 N2 1.636(4)
P1 N1 1.662(3)
P1 C1 1.822(5)
C1 H1A 0.9800
C1 H1B 0.9800
C1 H1C 0.9800
N1 C2 1.463(5)
N1 C4 1.464(5)
C2 C3 1.525(6)
C2 H2A 0.9900
C2 H2B 0.9900
C3 N2 1.461(6)
C3 H3A 0.9900
C3 H3B 0.9900
N2 C5 1.446(6)
C4 H4A 0.9800
C4 H4B 0.9800
C4 H4C 0.9800
C5 H5A 0.9800
C5 H5B 0.9800
C5 H5C 0.9800
P2 N3 1.641(4)
P2 N4 1.667(3)
P2 C6 1.816(4)
C6 H6A 0.9800
C6 H6B 0.9800
C6 H6C 0.9800
N3 C9 1.444(6)
N3 C7 1.466(6)
C7 C8 1.516(7)
C7 H7A 0.9900
C7 H7B 0.9900
C8 N4 1.465(5)
C8 H8A 0.9900
C8 H8B 0.9900
N4 C10 1.459(5)
C9 H9A 0.9800
C9 H9B 0.9800
C9 H9C 0.9800
C10 H10A 0.9800
C10 H10B 0.9800
C10 H10C 0.9800

loop_
_geom_torsion_atom_site_label_1
_geom_torsion_atom_site_label_2
_geom_torsion_atom_site_label_3
_geom_torsion_atom_site_label_4
_geom_torsion
P2 Pd1 P1 N2 -65.95(17)
Cl1 Pd1 P1 N2 108.10(17)
Cl2 Pd1 P1 N2 -152.2(4)
P2 Pd1 P1 N1 45.76(14)
Cl1 Pd1 P1 N1 -140.18(14)
Cl2 Pd1 P1 N1 -40.4(4)
P2 Pd1 P1 C1 167.1(2)
Cl1 Pd1 P1 C1 -18.8(2)
Cl2 Pd1 P1 C1 80.9(4)
N2 P1 N1 C2 -24.8(3)
C1 P1 N1 C2 82.9(3)
Pd1 P1 N1 C2 -152.5(2)
N2 P1 N1 C4 -162.9(4)
C1 P1 N1 C4 -55.2(4)
Pd1 P1 N1 C4 69.4(4)
C4 N1 C2 C3 175.0(4)
P1 N1 C2 C3 34.9(4)
N1 C2 C3 N2 -28.9(5)
C2 C3 N2 C5 -159.9(4)
C2 C3 N2 P1 12.6(5)
N1 P1 N2 C5 178.5(4)
C1 P1 N2 C5 70.2(4)
Pd1 P1 N2 C5 -59.6(4)
N1 P1 N2 C3 6.5(3)
C1 P1 N2 C3 -101.9(4)
Pd1 P1 N2 C3 128.3(3)
P1 Pd1 P2 N3 -81.32(17)
Cl1 Pd1 P2 N3 170.3(4)
Cl2 Pd1 P2 N3 89.91(16)
P1 Pd1 P2 N4 32.00(14)
Cl1 Pd1 P2 N4 -76.4(5)
Cl2 Pd1 P2 N4 -156.76(14)
P1 Pd1 P2 C6 153.8(2)
Cl1 Pd1 P2 C6 45.4(5)
Cl2 Pd1 P2 C6 -34.9(2)
N4 P2 N3 C9 -167.2(4)
C6 P2 N3 C9 85.3(5)
Pd1 P2 N3 C9 -42.1(5)
N4 P2 N3 C7 -2.4(4)
C6 P2 N3 C7 -110.0(4)
Pd1 P2 N3 C7 122.7(3)
C9 N3 C7 C8 -172.9(4)
P2 N3 C7 C8 21.5(5)
N3 C7 C8 N4 -33.1(5)
C7 C8 N4 C10 172.2(4)
C7 C8 N4 P2 33.0(4)
N3 P2 N4 C10 -156.3(3)
C6 P2 N4 C10 -47.9(4)
Pd1 P2 N4 C10 77.1(3)
N3 P2 N4 C8 -18.7(3)
C6 P2 N4 C8 89.7(3)
Pd1 P2 N4 C8 -145.3(2)
